data_4130057
loop_
_publ_author_name
'Zhai, Quan-Guo'
'Bu, Xianhui'
'Mao, Chengyu'
'Zhao, Xiang'
'Feng, Pingyun'

_publ_section_title
;
 Systematic and Dramatic Tuning on Gas Sorption Performance in
 Heterometallic Metal-Organic Frameworks.
;
_journal_issue 8
_journal_name_full 'Journal of the American Chemical Society'
_journal_page_first 2524
_journal_page_last 2527
_journal_paper_doi 10.1021/jacs.5b13491
_journal_volume 138
_journal_year 2016
_chemical_formula_sum 'C24 H16 In Mn2 N3 O16'
_chemical_formula_weight 827.10
_space_group_IT_number 218
_space_group_name_Hall 'P -4n 2 3'
_space_group_name_H-M_alt 'P -4 3 n'
_symmetry_cell_setting cubic
_symmetry_space_group_name_H-M 'P -4 3 n'
_atom_sites_solution_hydrogens geom
_atom_sites_solution_primary direct
_atom_sites_solution_secondary difmap
_audit_creation_method SHELXL-97
_cell_angle_alpha 90.00
_cell_angle_beta 90.00
_cell_angle_gamma 90.00
_cell_formula_units_Z 8
_cell_length_a 22.4704(2)
_cell_length_b 22.4704(2)
_cell_length_c 22.4704(2)
_cell_measurement_temperature 296(2)
_cell_volume 11345.73(17)
_computing_structure_refinement 'SHELXL-97 (Sheldrick, 1997)'
_computing_structure_solution 'SHELXS-97 (Sheldrick, 1990)'
_diffrn_ambient_temperature 296(2)
_diffrn_measured_fraction_theta_full 1.000
_diffrn_measured_fraction_theta_max 1.000
_diffrn_measurement_device_type 'BRUKER APEX II'
_diffrn_radiation_monochromator graphite
_diffrn_radiation_source 'fine-focus sealed tube'
_diffrn_radiation_type MoK\a
_diffrn_radiation_wavelength 0.71073
_diffrn_reflns_av_R_equivalents 0.0607
_diffrn_reflns_av_sigmaI/netI 0.0316
_diffrn_reflns_limit_h_max 18
_diffrn_reflns_limit_h_min -26
_diffrn_reflns_limit_k_max 24
_diffrn_reflns_limit_k_min -24
_diffrn_reflns_limit_l_max 25
_diffrn_reflns_limit_l_min -26
_diffrn_reflns_number 34322
_diffrn_reflns_theta_full 25.02
_diffrn_reflns_theta_max 25.02
_diffrn_reflns_theta_min 1.28
_exptl_absorpt_coefficient_mu 0.884
_exptl_crystal_colour orange
_exptl_crystal_density_diffrn 0.968
_exptl_crystal_density_method 'not measured'
_exptl_crystal_description cubic
_exptl_crystal_F_000 3264
_exptl_crystal_size_max 0.45
_exptl_crystal_size_mid 0.45
_exptl_crystal_size_min 0.45
_refine_diff_density_max 0.531
_refine_diff_density_min -0.330
_refine_diff_density_rms '0.061 ------------------------------------------'
_refine_ls_abs_structure_details 'Flack H D (1983), Acta Cryst. A39, 876-881'
_refine_ls_abs_structure_Flack 0.10(3)
_refine_ls_extinction_method none
_refine_ls_goodness_of_fit_ref 1.090
_refine_ls_hydrogen_treatment mixed
_refine_ls_matrix_type full
_refine_ls_number_parameters 139
_refine_ls_number_reflns 3363
_refine_ls_number_restraints 0
_refine_ls_restrained_S_all 1.090
_refine_ls_R_factor_all 0.0336
_refine_ls_R_factor_gt 0.0306
_refine_ls_shift/su_max 0.000
_refine_ls_shift/su_mean 0.000
_refine_ls_structure_factor_coef Fsqd
_refine_ls_weighting_details 'calc w=1/[\s^2^(Fo^2^)+(0.0421P)^2^+6.7207P] where P=(Fo^2^+2Fc^2^)/3'
_refine_ls_weighting_scheme calc
_refine_ls_wR_factor_gt 0.0809
_refine_ls_wR_factor_ref 0.0820
_reflns_number_gt 3154
_reflns_number_total 3363
_reflns_threshold_expression >2sigma(I)
_cod_data_source_file ja5b13491_si_002.cif
_cod_data_source_block CPM-200-In-Mn
_cod_depositor_comments
;
The following automatic conversions were performed:

data item '_symmetry_cell_setting' value 'Cubic' was changed to
'cubic' in accordance with the
/home/saulius/struct/COD-crude-data/automatic-downloads/DataCite-retrospective/ACS/depositions/lib/dictionaries/cif_core.dic
dictionary named 'cif_core.dic' version 2.4.2 last updated on
2011-04-26.

Automatic conversion script
Id: cif_fix_values 6909 2019-04-08 15:41:33Z antanas 
;
_cod_original_sg_symbol_H-M P-43n
_cod_database_code 4130057

loop_
_symmetry_equiv_pos_as_xyz
'x, y, z'
'-x, -y, z'
'-x, y, -z'
'x, -y, -z'
'z, x, y'
'z, -x, -y'
'-z, -x, y'
'-z, x, -y'
'y, z, x'
'-y, z, -x'
'y, -z, -x'
'-y, -z, x'
'y+1/2, x+1/2, z+1/2'
'-y+1/2, -x+1/2, z+1/2'
'y+1/2, -x+1/2, -z+1/2'
'-y+1/2, x+1/2, -z+1/2'
'x+1/2, z+1/2, y+1/2'
'-x+1/2, z+1/2, -y+1/2'
'-x+1/2, -z+1/2, y+1/2'
'x+1/2, -z+1/2, -y+1/2'
'z+1/2, y+1/2, x+1/2'
'z+1/2, -y+1/2, -x+1/2'
'-z+1/2, y+1/2, -x+1/2'
'-z+1/2, -y+1/2, x+1/2'

loop_
_atom_site_label
_atom_site_type_symbol
_atom_site_fract_x
_atom_site_fract_y
_atom_site_fract_z
_atom_site_U_iso_or_equiv
_atom_site_adp_type
_atom_site_occupancy
_atom_site_symmetry_multiplicity
_atom_site_calc_flag
_atom_site_refinement_flags
Mn1 Mn 0.176349(15) 0.310400(15) 0.240860(16) 0.01309(10) Uani 0.67 1 d P
In1 In 0.176349(15) 0.310400(15) 0.240860(16) 0.01309(10) Uani 0.33 1 d P
C1 C 0.20605(17) 0.2909(2) -0.12170(16) 0.0288(9) Uani 1 1 d .
C2 C 0.19578(17) 0.27895(17) 0.10461(15) 0.0240(8) Uani 1 1 d .
C3 C 0.16608(16) 0.28110(19) 0.04265(15) 0.0262(9) Uani 1 1 d .
C4 C 0.19937(16) 0.28291(18) -0.00932(16) 0.0266(9) Uani 1 1 d .
H4A H 0.2407 0.2812 -0.0071 0.032 Uiso 1 1 calc R
C5 C 0.17226(17) 0.28722(19) -0.06432(17) 0.0294(9) Uani 1 1 d .
C6 C 0.10583(17) 0.2821(2) 0.03929(17) 0.0345(11) Uani 1 1 d .
H6A H 0.0835 0.2816 0.0741 0.041 Uiso 1 1 calc R
C7 C 0.11052(18) 0.2869(2) -0.06722(17) 0.0457(13) Uani 1 1 d .
H7A H 0.0915 0.2888 -0.1039 0.055 Uiso 1 1 calc R
C8 C 0.07702(18) 0.2838(3) -0.01496(17) 0.0465(14) Uani 1 1 d .
O1 O 0.23817(17) 0.23817(17) 0.23817(17) 0.0443(14) Uani 1 3 d S
O2 O 0.17509(14) 0.30077(16) -0.16809(12) 0.0535(10) Uani 1 1 d .
O3 O 0.16200(12) 0.28884(13) 0.14726(10) 0.0330(7) Uani 1 1 d .
O4 O 0.24985(10) 0.26695(13) 0.10513(11) 0.0277(6) Uani 1 1 d .
O5 O 0.26109(11) 0.28213(13) -0.11942(11) 0.0262(6) Uani 1 1 d .
O6 O 0.10409(11) 0.38102(13) 0.23556(16) 0.0415(8) Uani 1 1 d .
N1 N 0.01373(15) 0.28290(19) -0.02268(14) 0.0491(11) Uani 1 1 d .

loop_
_atom_site_aniso_label
_atom_site_aniso_U_11
_atom_site_aniso_U_22
_atom_site_aniso_U_33
_atom_site_aniso_U_23
_atom_site_aniso_U_13
_atom_site_aniso_U_12
Mn1 0.01307(19) 0.01371(19) 0.01250(18) -0.00079(14) 0.00050(14) -0.00147(14)
In1 0.01307(19) 0.01371(19) 0.01250(18) -0.00079(14) 0.00050(14) -0.00147(14)
C1 0.025(2) 0.050(3) 0.0113(18) 0.0008(17) 0.0068(16) -0.0040(18)
C2 0.025(2) 0.033(2) 0.0139(18) 0.0030(15) -0.0019(16) -0.0044(17)
C3 0.0197(19) 0.048(2) 0.0107(17) -0.0018(16) 0.0009(15) -0.0024(17)
C4 0.0100(18) 0.052(3) 0.0176(18) -0.0070(17) 0.0000(15) -0.0041(17)
C5 0.0171(19) 0.053(3) 0.0181(19) 0.0044(17) 0.0043(16) 0.0022(18)
C6 0.0169(19) 0.074(3) 0.0127(19) 0.0045(19) 0.0065(16) -0.0007(19)
C7 0.021(2) 0.105(4) 0.0109(19) 0.002(2) -0.0047(16) 0.002(2)
C8 0.020(2) 0.107(4) 0.0118(19) -0.001(2) -0.0019(16) 0.006(2)
O1 0.0443(14) 0.0443(14) 0.0443(14) 0.0268(18) 0.0268(18) 0.0268(18)
O2 0.0320(17) 0.107(3) 0.0215(15) 0.0103(17) 0.0039(13) -0.0113(18)
O3 0.0209(14) 0.068(2) 0.0096(13) -0.0014(13) 0.0005(11) 0.0015(13)
O4 0.0108(13) 0.0530(18) 0.0194(13) 0.0123(12) -0.0006(10) -0.0002(12)
O5 0.0151(13) 0.0478(17) 0.0158(13) -0.0101(11) 0.0019(10) 0.0004(12)
O6 0.0162(14) 0.0375(17) 0.071(2) 0.0286(16) -0.0081(14) -0.0023(11)
N1 0.0213(18) 0.112(4) 0.0142(17) 0.010(2) 0.0070(13) 0.001(2)

loop_
_atom_type_symbol
_atom_type_description
_atom_type_scat_dispersion_real
_atom_type_scat_dispersion_imag
_atom_type_scat_source
C C 0.0033 0.0016 'International Tables Vol C Tables 4.2.6.8 and 6.1.1.4'
H H 0.0000 0.0000 'International Tables Vol C Tables 4.2.6.8 and 6.1.1.4'
N N 0.0061 0.0033 'International Tables Vol C Tables 4.2.6.8 and 6.1.1.4'
O O 0.0106 0.0060 'International Tables Vol C Tables 4.2.6.8 and 6.1.1.4'
Mn Mn 0.3368 0.7283 'International Tables Vol C Tables 4.2.6.8 and 6.1.1.4'
In In -0.7276 1.3100 'International Tables Vol C Tables 4.2.6.8 and 6.1.1.4'

loop_
_geom_angle_atom_site_label_1
_geom_angle_atom_site_label_2
_geom_angle_atom_site_label_3
_geom_angle
_geom_angle_site_symmetry_1
_geom_angle_site_symmetry_3
O2 Mn1 O1 89.23(17) 14 .
O2 Mn1 O5 87.78(11) 14 18
O1 Mn1 O5 97.12(13) . 18
O2 Mn1 O4 90.82(12) 14 5
O1 Mn1 O4 90.62(13) . 5
O5 Mn1 O4 172.12(9) 18 5
O2 Mn1 O3 173.34(12) 14 .
O1 Mn1 O3 84.27(16) . .
O5 Mn1 O3 91.58(11) 18 .
O4 Mn1 O3 90.70(10) 5 .
O2 Mn1 O6 96.64(13) 14 .
O1 Mn1 O6 173.1(2) . .
O5 Mn1 O6 86.74(9) 18 .
O4 Mn1 O6 85.72(9) 5 .
O3 Mn1 O6 89.94(12) . .
O5 C1 O2 126.9(3) . .
O5 C1 C5 117.1(3) . .
O2 C1 C5 115.9(3) . .
O3 C2 O4 128.9(3) . .
O3 C2 C3 115.2(3) . .
O4 C2 C3 115.9(3) . .
C6 C3 C4 119.4(3) . .
C6 C3 C2 118.8(3) . .
C4 C3 C2 121.8(3) . .
C5 C4 C3 121.1(3) . .
C4 C5 C7 118.8(3) . .
C4 C5 C1 123.4(3) . .
C7 C5 C1 117.8(3) . .
C3 C6 C8 121.2(3) . .
C8 C7 C5 119.9(4) . .
C6 C8 C7 119.4(4) . .
C6 C8 N1 124.9(4) . .
C7 C8 N1 115.7(3) . .
In1 O1 Mn1 0.000(18) 9 9
In1 O1 Mn1 119.37(5) 9 .
Mn1 O1 Mn1 119.37(5) 9 .
In1 O1 Mn1 119.37(5) 9 5
Mn1 O1 Mn1 119.37(5) 9 5
Mn1 O1 Mn1 119.37(5) . 5
In1 O1 In1 119.37(5) 9 5
Mn1 O1 In1 119.37(5) 9 5
Mn1 O1 In1 119.37(5) . 5
Mn1 O1 In1 0.000(18) 5 5
C1 O2 In1 138.0(3) . 14_554
C1 O2 Mn1 138.0(3) . 14_554
In1 O2 Mn1 0.00(3) 14_554 14_554
C2 O3 Mn1 133.8(2) . .
C2 O4 In1 132.4(2) . 9
C2 O4 Mn1 132.4(2) . 9
In1 O4 Mn1 0.00(2) 9 9
C1 O5 In1 130.2(2) . 19_554
C1 O5 Mn1 130.2(2) . 19_554
In1 O5 Mn1 0.00(3) 19_554 19_554
N1 N1 C8 114.2(4) 3 .

loop_
_geom_bond_atom_site_label_1
_geom_bond_atom_site_label_2
_geom_bond_distance
_geom_bond_site_symmetry_2
Mn1 O2 2.135(3) 14
Mn1 O1 2.1372(6) .
Mn1 O5 2.175(2) 18
Mn1 O4 2.181(2) 5
Mn1 O3 2.182(2) .
Mn1 O6 2.274(3) .
C1 O5 1.253(5) .
C1 O2 1.273(5) .
C1 C5 1.499(5) .
C2 O3 1.243(5) .
C2 O4 1.245(4) .
C2 C3 1.545(5) .
C3 C6 1.356(5) .
C3 C4 1.388(5) .
C4 C5 1.381(5) .
C5 C7 1.389(6) .
C6 C8 1.381(5) .
C7 C8 1.397(6) .
C8 N1 1.433(5) .
O1 In1 2.1372(6) 9
O1 Mn1 2.1372(6) 9
O1 Mn1 2.1372(6) 5
O1 In1 2.1372(6) 5
O2 In1 2.135(3) 14_554
O2 Mn1 2.135(3) 14_554
O4 In1 2.181(2) 9
O4 Mn1 2.181(2) 9
O5 In1 2.175(2) 19_554
O5 Mn1 2.175(2) 19_554
N1 N1 1.191(6) 3
